data_4068799
loop_
_publ_author_name
'Tanabe, Yoshiaki'
'Kanao, Keiichiro'
'Miyake, Yoshihiro'
'Nishibayashi, Yoshiaki'

_publ_section_title
;
 Remarkable Effect of Halogens on Catalytic Activities of Thiolato-Bridged
 Diruthenium Complexes in Propargylic Substitution Reactions
;
_journal_issue 4
_journal_name_full Organometallics
_journal_page_first 1138
_journal_paper_doi 10.1021/om8011079
_journal_volume 28
_journal_year 2009
_chemical_formula_moiety 'C26 H44 Cl2 Ru2 S2 '
_chemical_formula_sum 'C26 H44 Cl2 Ru2 S2'
_chemical_formula_weight 693.80
_space_group_IT_number 15
_symmetry_cell_setting monoclinic
_symmetry_Int_Tables_number 15
_symmetry_space_group_name_Hall '-C 2yc'
_symmetry_space_group_name_H-M 'C 1 2/c 1'
_cell_angle_alpha 90.0000
_cell_angle_beta 122.0497(10)
_cell_angle_gamma 90.0000
_cell_formula_units_Z 4
_cell_length_a 20.8897(9)
_cell_length_b 8.6800(3)
_cell_length_c 18.0832(9)
_cell_measurement_reflns_used 8880
_cell_measurement_temperature 173.1
_cell_measurement_theta_max 27.5
_cell_measurement_theta_min 3.2
_cell_volume 2779.2(2)
_computing_cell_refinement PROCESS-AUTO
_computing_data_collection PROCESS-AUTO
_computing_data_reduction CrystalStructure
_computing_publication_material 'CrystalStructure 3.8'
_computing_structure_refinement CRYSTALS
_computing_structure_solution SIR97
_diffrn_detector_area_resol_mean 10.00
_diffrn_measured_fraction_theta_full 0.993
_diffrn_measured_fraction_theta_max 0.997
_diffrn_measurement_device_type 'Rigaku RAXIS-RAPID'
_diffrn_measurement_method \w
_diffrn_radiation_type 'Mo K\a'
_diffrn_radiation_wavelength 0.71075
_diffrn_reflns_av_R_equivalents 0.024
_diffrn_reflns_limit_h_max 26
_diffrn_reflns_limit_h_min -26
_diffrn_reflns_limit_k_max 10
_diffrn_reflns_limit_k_min -11
_diffrn_reflns_limit_l_max 23
_diffrn_reflns_limit_l_min -23
_diffrn_reflns_number 13466
_diffrn_reflns_theta_full 27.50
_diffrn_reflns_theta_max 27.47
_exptl_absorpt_coefficient_mu 1.443
_exptl_absorpt_correction_T_max 0.866
_exptl_absorpt_correction_T_min 0.698
_exptl_absorpt_correction_type multi-scan
_exptl_absorpt_process_details
;
    Higashi, T. (1995). Program for Absorption Correction.
    Rigaku Corporation, Tokyo, Japan.
;
_exptl_crystal_colour brown
_exptl_crystal_density_diffrn 1.658
_exptl_crystal_density_method 'not measured'
_exptl_crystal_description plate
_exptl_crystal_F_000 1416.00
_exptl_crystal_size_max 0.30
_exptl_crystal_size_mid 0.20
_exptl_crystal_size_min 0.10
_refine_diff_density_max 1.69
_refine_diff_density_min -1.19
_refine_ls_extinction_method none
_refine_ls_goodness_of_fit_ref 1.000
_refine_ls_hydrogen_treatment refall
_refine_ls_number_parameters 185
_refine_ls_number_reflns 3180
_refine_ls_R_factor_gt 0.0297
_refine_ls_shift/su_max 0.0000
_refine_ls_structure_factor_coef Fsqd
_refine_ls_weighting_details 'w = 1/[3.2650\s(Fo^2^)]/(4Fo^2^)'
_refine_ls_weighting_scheme calc
_refine_ls_wR_factor_ref 0.0651
_reflns_number_gt 2510
_reflns_number_total 3180
_reflns_threshold_expression F^2^>2.0\s(F^2^)
_cod_data_source_file om8011079_si_001.cif
_cod_data_source_block '_1b'
_cod_original_formula_sum 'C26 H44 Cl2 Ru2 S2 '
_cod_database_code 4068799

loop_
_symmetry_equiv_pos_site_id
_symmetry_equiv_pos_as_xyz
1 +X,+Y,+Z
2 -X,+Y,1/2-Z
3 -X,-Y,-Z
4 +X,-Y,1/2+Z
5 1/2+X,1/2+Y,+Z
6 1/2-X,1/2+Y,1/2-Z
7 1/2-X,1/2-Y,-Z
8 1/2+X,1/2-Y,1/2+Z

loop_
_atom_site_label
_atom_site_type_symbol
_atom_site_fract_x
_atom_site_fract_y
_atom_site_fract_z
_atom_site_U_iso_or_equiv
_atom_site_adp_type
_atom_site_occupancy
_atom_site_symmetry_multiplicity
_atom_site_calc_flag
_atom_site_refinement_flags
Ru(1) Ru 0.079650(10) 0.50300(3) 0.30612(2) 0.01971(6) Uani 1.00 1 d .
Cl(1) Cl 0.10503(5) 0.77568(10) 0.32870(6) 0.0418(2) Uani 1.00 1 d .
S(1) S 0.00954(4) 0.52787(8) 0.15588(5) 0.0230(2) Uani 1.00 1 d .
C(1) C 0.12575(17) 0.2703(3) 0.3045(2) 0.0281(8) Uani 1.00 1 d .
C(2) C 0.17435(17) 0.3848(3) 0.3025(2) 0.0283(9) Uani 1.00 1 d P
C(3) C 0.20638(17) 0.4729(3) 0.3802(2) 0.0282(8) Uani 1.00 1 d .
C(4) C 0.17717(17) 0.4175(3) 0.4305(2) 0.0257(8) Uani 1.00 1 d .
C(5) C 0.12783(17) 0.2900(3) 0.3839(2) 0.0261(8) Uani 1.00 1 d .
C(6) C 0.09253(19) 0.1417(3) 0.2412(2) 0.0416(10) Uani 1.00 1 d .
C(7) C 0.1956(2) 0.3949(4) 0.2356(2) 0.0435(12) Uani 1.00 1 d .
C(8) C 0.2643(2) 0.5975(4) 0.4063(2) 0.0431(11) Uani 1.00 1 d .
C(9) C 0.2021(2) 0.4650(4) 0.5213(2) 0.0365(10) Uani 1.00 1 d .
C(10) C 0.0959(2) 0.1842(3) 0.4215(2) 0.0384(11) Uani 1.00 1 d .
C(11) C 0.01595(18) 0.7212(3) 0.1177(2) 0.0283(9) Uani 1.00 1 d .
C(12) C 0.09459(19) 0.7404(4) 0.1324(2) 0.0375(11) Uani 1.00 1 d .
C(13) C -0.0451(2) 0.7348(4) 0.0217(2) 0.0393(11) Uani 1.00 1 d .
H(1) H 0.0579 0.0868 0.2503 0.050 Uiso 1.00 1 c R
H(2) H 0.1316 0.0743 0.2493 0.050 Uiso 1.00 1 c R
H(3) H 0.0668 0.1817 0.1835 0.050 Uiso 1.00 1 c R
H(4) H 0.1538(17) 0.365(3) 0.180(2) 0.052(10) Uiso 1.00 1 c .
H(5) H 0.2370 0.3280 0.2514 0.052 Uiso 1.00 1 c R
H(6) H 0.2097 0.4977 0.2326 0.052 Uiso 1.00 1 c R
H(7) H 0.304(2) 0.562(4) 0.399(3) 0.052(16) Uiso 1.00 1 c .
H(8) H 0.2412 0.6856 0.3706 0.052 Uiso 1.00 1 c R
H(9) H 0.2846 0.6242 0.4656 0.052 Uiso 1.00 1 c R
H(10) H 0.2221 0.5665 0.5317 0.044 Uiso 1.00 1 c R
H(11) H 0.2399 0.3961 0.5617 0.044 Uiso 1.00 1 c R
H(12) H 0.160(2) 0.463(3) 0.528(2) 0.044(12) Uiso 1.00 1 c .
H(13) H 0.0665 0.2417 0.4376 0.046 Uiso 1.00 1 c R
H(14) H 0.1360 0.1343 0.4715 0.046 Uiso 1.00 1 c R
H(15) H 0.0650(18) 0.109(3) 0.379(2) 0.046(10) Uiso 1.00 1 c .
H(16) H 0.0082 0.7974 0.1499 0.034 Uiso 1.00 1 c R
H(17) H 0.1315(19) 0.732(3) 0.193(2) 0.045(11) Uiso 1.00 1 c .
H(18) H 0.1027 0.6627 0.1013 0.045 Uiso 1.00 1 c R
H(19) H 0.0984 0.8390 0.1122 0.045 Uiso 1.00 1 c R
H(20) H -0.0421(17) 0.833(3) 0.001(2) 0.047(9) Uiso 1.00 1 c .
H(21) H -0.0380 0.6570 -0.0103 0.047 Uiso 1.00 1 c R
H(22) H -0.0933 0.7226 0.0145 0.047 Uiso 1.00 1 c R

loop_
_atom_site_aniso_label
_atom_site_aniso_U_11
_atom_site_aniso_U_22
_atom_site_aniso_U_33
_atom_site_aniso_U_12
_atom_site_aniso_U_13
_atom_site_aniso_U_23
Ru(1) 0.01900(13) 0.01998(13) 0.02102(14) 0.00181(11) 0.01120(11) 0.00143(11)
Cl(1) 0.0445(5) 0.0373(4) 0.0486(6) 0.0007(4) 0.0281(5) 0.0015(4)
S(1) 0.0234(4) 0.0255(4) 0.0226(4) 0.0011(3) 0.0140(3) 0.0007(3)
C(1) 0.0264(17) 0.0250(16) 0.0283(19) 0.0112(13) 0.0114(15) 0.0027(14)
C(2) 0.0237(17) 0.0341(17) 0.0276(19) 0.0134(14) 0.0139(16) 0.0059(14)
C(3) 0.0192(16) 0.0304(17) 0.0314(19) 0.0070(13) 0.0110(15) 0.0037(14)
C(4) 0.0229(17) 0.0268(16) 0.0253(18) 0.0086(13) 0.0114(15) 0.0068(13)
C(5) 0.0236(17) 0.0236(15) 0.0253(19) 0.0081(12) 0.0090(15) 0.0073(13)
C(6) 0.041(2) 0.0349(19) 0.041(2) 0.0062(16) 0.0162(19) -0.0026(17)
C(7) 0.036(2) 0.058(2) 0.042(2) 0.0168(19) 0.025(2) 0.006(2)
C(8) 0.029(2) 0.048(2) 0.046(2) -0.0048(17) 0.016(2) 0.0081(18)
C(9) 0.034(2) 0.042(2) 0.028(2) 0.0059(16) 0.0135(18) 0.0017(15)
C(10) 0.042(2) 0.0304(19) 0.042(2) 0.0061(16) 0.022(2) 0.0111(16)
C(11) 0.0304(18) 0.0277(16) 0.0303(19) -0.0001(14) 0.0184(16) 0.0065(14)
C(12) 0.034(2) 0.044(2) 0.038(2) -0.0040(17) 0.0217(19) 0.0056(18)
C(13) 0.037(2) 0.044(2) 0.033(2) 0.0022(17) 0.0162(18) 0.0135(17)

loop_
_atom_type_symbol
_atom_type_description
_atom_type_scat_dispersion_real
_atom_type_scat_dispersion_imag
_atom_type_scat_source
C C 0.003 0.002
;
International Tables for Crystallography
(1992, Vol. C, Tables 4.2.6.8 and 6.1.1.4)
;
H H 0.000 0.000
;
International Tables for Crystallography
(1992, Vol. C, Table 6.1.1.4)
;
S S 0.125 0.123
;
International Tables for Crystallography
(1992, Vol. C, Tables 4.2.6.8 and 6.1.1.4)
;
Cl Cl 0.148 0.159
;
International Tables for Crystallography
(1992, Vol. C, Tables 4.2.6.8 and 6.1.1.4)
;
Ru Ru -1.259 0.836
;
International Tables for Crystallography
(1992, Vol. C, Tables 4.2.6.8 and 6.1.1.4)
;

loop_
_geom_angle_atom_site_label_1
_geom_angle_atom_site_label_2
_geom_angle_atom_site_label_3
_geom_angle
_geom_angle_publ_flag
_geom_angle_site_symmetry_1
_geom_angle_site_symmetry_3
Ru(1) Ru(1) Cl(1) 100.97(2) yes 2_555 .
Ru(1) Ru(1) S(1) 52.23(2) yes 2_555 .
Ru(1) Ru(1) S(1) 52.239(18) yes 2_555 2_555
Ru(1) Ru(1) C(1) 109.86(6) yes 2_555 .
Ru(1) Ru(1) C(2) 133.85(7) yes 2_555 .
Ru(1) Ru(1) C(3) 170.34(9) yes 2_555 .
Ru(1) Ru(1) C(4) 145.71(10) yes 2_555 .
Ru(1) Ru(1) C(5) 114.84(8) yes 2_555 .
Cl(1) Ru(1) S(1) 93.01(2) yes . .
Cl(1) Ru(1) S(1) 89.86(3) yes . 2_555
Cl(1) Ru(1) C(1) 145.86(9) yes . .
Cl(1) Ru(1) C(2) 109.46(8) yes . .
Cl(1) Ru(1) C(3) 85.99(7) yes . .
Cl(1) Ru(1) C(4) 98.97(7) yes . .
Cl(1) Ru(1) C(5) 136.58(7) yes . .
S(1) Ru(1) S(1) 103.44(2) yes . 2_555
S(1) Ru(1) C(1) 94.41(8) yes . .
S(1) Ru(1) C(2) 91.54(9) yes . .
S(1) Ru(1) C(3) 121.28(11) yes . .
S(1) Ru(1) C(4) 153.21(11) yes . .
S(1) Ru(1) C(5) 127.95(8) yes . .
S(1) Ru(1) C(1) 120.47(11) yes 2_555 .
S(1) Ru(1) C(2) 155.02(9) yes 2_555 .
S(1) Ru(1) C(3) 135.22(11) yes 2_555 .
S(1) Ru(1) C(4) 100.48(11) yes 2_555 .
S(1) Ru(1) C(5) 93.18(11) yes 2_555 .
C(1) Ru(1) C(2) 37.13(12) yes . .
C(1) Ru(1) C(3) 61.82(10) yes . .
C(1) Ru(1) C(4) 62.72(11) yes . .
C(1) Ru(1) C(5) 37.25(14) yes . .
C(2) Ru(1) C(3) 36.53(12) yes . .
C(2) Ru(1) C(4) 61.90(14) yes . .
C(2) Ru(1) C(5) 61.95(14) yes . .
C(3) Ru(1) C(4) 37.03(15) yes . .
C(3) Ru(1) C(5) 62.13(12) yes . .
C(4) Ru(1) C(5) 37.97(9) yes . .
Ru(1) S(1) Ru(1) 75.53(3) yes . 2_555
Ru(1) S(1) C(11) 113.43(9) yes . .
Ru(1) S(1) C(11) 115.19(13) yes 2_555 .
Ru(1) C(1) C(2) 72.03(18) yes . .
Ru(1) C(1) C(5) 70.25(17) yes . .
Ru(1) C(1) C(6) 131.30(19) yes . .
C(2) C(1) C(5) 107.4(2) yes . .
C(2) C(1) C(6) 123.4(3) yes . .
C(5) C(1) C(6) 128.3(3) yes . .
Ru(1) C(2) C(1) 70.8(2) yes . .
Ru(1) C(2) C(3) 71.7(2) yes . .
Ru(1) C(2) C(7) 129.6(2) yes . .
C(1) C(2) C(3) 108.5(3) yes . .
C(1) C(2) C(7) 125.3(3) yes . .
C(3) C(2) C(7) 125.7(3) yes . .
Ru(1) C(3) C(2) 71.73(18) yes . .
Ru(1) C(3) C(4) 69.66(17) yes . .
Ru(1) C(3) C(8) 126.8(2) yes . .
C(2) C(3) C(4) 108.3(2) yes . .
C(2) C(3) C(8) 125.4(4) yes . .
C(4) C(3) C(8) 126.2(3) yes . .
Ru(1) C(4) C(3) 73.31(16) yes . .
Ru(1) C(4) C(5) 71.11(14) yes . .
Ru(1) C(4) C(9) 128.3(2) yes . .
C(3) C(4) C(5) 107.6(3) yes . .
C(3) C(4) C(9) 126.4(2) yes . .
C(5) C(4) C(9) 125.3(3) yes . .
Ru(1) C(5) C(1) 72.50(16) yes . .
Ru(1) C(5) C(4) 70.92(15) yes . .
Ru(1) C(5) C(10) 129.8(2) yes . .
C(1) C(5) C(4) 108.1(3) yes . .
C(1) C(5) C(10) 127.1(2) yes . .
C(4) C(5) C(10) 124.1(3) yes . .
S(1) C(11) C(12) 108.6(2) yes . .
S(1) C(11) C(13) 108.4(2) yes . .
C(12) C(11) C(13) 111.3(3) yes . .
C(1) C(6) H(1) 109.5 no . .
C(1) C(6) H(2) 109.5 no . .
C(1) C(6) H(3) 109.5 no . .
H(1) C(6) H(2) 109.5 no . .
H(1) C(6) H(3) 109.5 no . .
H(2) C(6) H(3) 109.5 no . .
C(2) C(7) H(4) 109(2) no . .
C(2) C(7) H(5) 109.5 no . .
C(2) C(7) H(6) 109.5 no . .
H(4) C(7) H(5) 109.5 no . .
H(4) C(7) H(6) 109.5 no . .
H(5) C(7) H(6) 109.5 no . .
C(3) C(8) H(7) 109(2) no . .
C(3) C(8) H(8) 109.5 no . .
C(3) C(8) H(9) 109.5 no . .
H(7) C(8) H(8) 109.5 no . .
H(7) C(8) H(9) 109.5 no . .
H(8) C(8) H(9) 109.5 no . .
C(4) C(9) H(10) 109.5 no . .
C(4) C(9) H(11) 109.5 no . .
C(4) C(9) H(12) 109(2) no . .
H(10) C(9) H(11) 109.5 no . .
H(10) C(9) H(12) 109.5 no . .
H(11) C(9) H(12) 109.5 no . .
C(5) C(10) H(13) 109.5 no . .
C(5) C(10) H(14) 109.5 no . .
C(5) C(10) H(15) 109(2) no . .
H(13) C(10) H(14) 109.5 no . .
H(13) C(10) H(15) 109.5 no . .
H(14) C(10) H(15) 109.5 no . .
S(1) C(11) H(16) 109.5 no . .
C(12) C(11) H(16) 109.5 no . .
C(13) C(11) H(16) 109.5 no . .
C(11) C(12) H(17) 109(2) no . .
C(11) C(12) H(18) 109.5 no . .
C(11) C(12) H(19) 109.5 no . .
H(17) C(12) H(18) 109.5 no . .
H(17) C(12) H(19) 109.5 no . .
H(18) C(12) H(19) 109.5 no . .
C(11) C(13) H(20) 109.5(16) no . .
C(11) C(13) H(21) 109.5 no . .
C(11) C(13) H(22) 109.5 no . .
H(20) C(13) H(21) 109.5 no . .
H(20) C(13) H(22) 109.5 no . .
H(21) C(13) H(22) 109.5 no . .

loop_
_geom_bond_atom_site_label_1
_geom_bond_atom_site_label_2
_geom_bond_distance
_geom_bond_publ_flag
_geom_bond_site_symmetry_2
Ru(1) Ru(1) 2.8329(2) yes 2_555
Ru(1) Cl(1) 2.4125(9) yes .
Ru(1) S(1) 2.3130(8) yes .
Ru(1) S(1) 2.3128(10) yes 2_555
Ru(1) C(1) 2.244(3) yes .
Ru(1) C(2) 2.260(3) yes .
Ru(1) C(3) 2.260(3) yes .
Ru(1) C(4) 2.212(2) yes .
Ru(1) C(5) 2.215(2) yes .
S(1) C(11) 1.846(3) yes .
C(1) C(2) 1.434(5) yes .
C(1) C(5) 1.424(5) yes .
C(1) C(6) 1.481(4) yes .
C(2) C(3) 1.417(4) yes .
C(2) C(7) 1.497(7) yes .
C(3) C(4) 1.421(6) yes .
C(3) C(8) 1.500(4) yes .
C(4) C(5) 1.440(3) yes .
C(4) C(9) 1.495(5) yes .
C(5) C(10) 1.493(6) yes .
C(11) C(12) 1.528(5) yes .
C(11) C(13) 1.518(4) yes .
C(6) H(1) 0.950 no .
C(6) H(2) 0.950 no .
C(6) H(3) 0.950 no .
C(7) H(4) 0.95(2) no .
C(7) H(5) 0.950 no .
C(7) H(6) 0.950 no .
C(8) H(7) 0.95(6) no .
C(8) H(8) 0.950 no .
C(8) H(9) 0.950 no .
C(9) H(10) 0.950 no .
C(9) H(11) 0.950 no .
C(9) H(12) 0.95(5) no .
C(10) H(13) 0.950 no .
C(10) H(14) 0.950 no .
C(10) H(15) 0.95(2) no .
C(11) H(16) 0.950 no .
C(12) H(17) 0.95(3) no .
C(12) H(18) 0.950 no .
C(12) H(19) 0.950 no .
C(13) H(20) 0.95(3) no .
C(13) H(21) 0.950 no .
C(13) H(22) 0.950 no .

loop_
_geom_torsion_atom_site_label_1
_geom_torsion_atom_site_label_2
_geom_torsion_atom_site_label_3
_geom_torsion_atom_site_label_4
_geom_torsion
_geom_torsion_site_symmetry_1
_geom_torsion_site_symmetry_3
_geom_torsion_site_symmetry_4
Cl(1) Ru(1) Ru(1) Cl(1) 4.09(4) . 2_555 2_555
Cl(1) Ru(1) Ru(1) S(1) -81.17(3) . 2_555 2_555
Cl(1) Ru(1) Ru(1) C(1) -161.02(11) . 2_555 2_555
Cl(1) Ru(1) Ru(1) C(2) -126.97(13) . 2_555 2_555
Cl(1) Ru(1) Ru(1) C(3) -131.5(5) . 2_555 2_555
Cl(1) Ru(1) Ru(1) C(4) 128.58(16) . 2_555 2_555
Cl(1) Ru(1) Ru(1) C(5) 158.93(11) . 2_555 2_555
Cl(1) Ru(1) Ru(1) S(1) 85.27(3) . 2_555 .
Ru(1) Ru(1) S(1) C(11) 111.54(15) 2_555 . .
S(1) Ru(1) Ru(1) Cl(1) -81.17(3) . 2_555 2_555
S(1) Ru(1) Ru(1) S(1) -166.44(3) . 2_555 2_555
S(1) Ru(1) Ru(1) C(1) 113.72(11) . 2_555 2_555
S(1) Ru(1) Ru(1) C(2) 147.76(13) . 2_555 2_555
S(1) Ru(1) Ru(1) C(3) 143.2(5) . 2_555 2_555
S(1) Ru(1) Ru(1) C(4) 43.32(16) . 2_555 2_555
S(1) Ru(1) Ru(1) C(5) 73.66(11) . 2_555 2_555
Ru(1) Ru(1) S(1) C(11) -109.41(10) 2_555 2_555 2_555
S(1) Ru(1) Ru(1) Cl(1) 85.27(3) 2_555 2_555 2_555
S(1) Ru(1) Ru(1) C(1) -79.85(11) 2_555 2_555 2_555
S(1) Ru(1) Ru(1) C(2) -45.80(13) 2_555 2_555 2_555
S(1) Ru(1) Ru(1) C(3) -50.4(5) 2_555 2_555 2_555
S(1) Ru(1) Ru(1) C(4) -150.24(16) 2_555 2_555 2_555
S(1) Ru(1) Ru(1) C(5) -119.90(11) 2_555 2_555 2_555
S(1) Ru(1) Ru(1) S(1) 166.44(3) 2_555 2_555 .
Ru(1) Ru(1) C(1) C(2) 138.01(15) 2_555 . .
Ru(1) Ru(1) C(1) C(5) -105.25(15) 2_555 . .
Ru(1) Ru(1) C(1) C(6) 18.9(4) 2_555 . .
C(1) Ru(1) Ru(1) Cl(1) -161.02(12) . 2_555 2_555
C(1) Ru(1) Ru(1) S(1) 113.72(11) . 2_555 2_555
C(1) Ru(1) Ru(1) C(1) 33.87(16) . 2_555 2_555
C(1) Ru(1) Ru(1) C(2) 67.92(17) . 2_555 2_555
C(1) Ru(1) Ru(1) C(3) 63.4(5) . 2_555 2_555
C(1) Ru(1) Ru(1) C(4) -36.53(19) . 2_555 2_555
C(1) Ru(1) Ru(1) C(5) -6.18(16) . 2_555 2_555
C(1) Ru(1) Ru(1) S(1) -79.85(11) . 2_555 .
Ru(1) Ru(1) C(2) C(1) -60.7(2) 2_555 . .
Ru(1) Ru(1) C(2) C(3) -178.71(15) 2_555 . .
Ru(1) Ru(1) C(2) C(7) 59.7(3) 2_555 . .
C(2) Ru(1) Ru(1) Cl(1) -126.97(13) . 2_555 2_555
C(2) Ru(1) Ru(1) S(1) 147.76(13) . 2_555 2_555
C(2) Ru(1) Ru(1) C(1) 67.92(17) . 2_555 2_555
C(2) Ru(1) Ru(1) C(2) 101.97(18) . 2_555 2_555
C(2) Ru(1) Ru(1) C(3) 97.4(5) . 2_555 2_555
C(2) Ru(1) Ru(1) C(4) -2.5(2) . 2_555 2_555
C(2) Ru(1) Ru(1) C(5) 27.86(17) . 2_555 2_555
C(2) Ru(1) Ru(1) S(1) -45.80(13) . 2_555 .
Ru(1) Ru(1) C(3) C(2) 5.5(7) 2_555 . .
Ru(1) Ru(1) C(3) C(4) -112.9(5) 2_555 . .
Ru(1) Ru(1) C(3) C(8) 126.5(4) 2_555 . .
C(3) Ru(1) Ru(1) Cl(1) -131.5(5) . 2_555 2_555
C(3) Ru(1) Ru(1) S(1) 143.2(5) . 2_555 2_555
C(3) Ru(1) Ru(1) C(1) 63.4(5) . 2_555 2_555
C(3) Ru(1) Ru(1) C(2) 97.4(5) . 2_555 2_555
C(3) Ru(1) Ru(1) C(3) 92.8(8) . 2_555 2_555
C(3) Ru(1) Ru(1) C(4) -7.0(6) . 2_555 2_555
C(3) Ru(1) Ru(1) C(5) 23.3(5) . 2_555 2_555
C(3) Ru(1) Ru(1) S(1) -50.4(5) . 2_555 .
Ru(1) Ru(1) C(4) C(3) 164.07(14) 2_555 . .
Ru(1) Ru(1) C(4) C(5) 48.2(3) 2_555 . .
Ru(1) Ru(1) C(4) C(9) -72.4(3) 2_555 . .
C(4) Ru(1) Ru(1) Cl(1) 128.58(16) . 2_555 2_555
C(4) Ru(1) Ru(1) S(1) 43.32(16) . 2_555 2_555
C(4) Ru(1) Ru(1) C(1) -36.53(19) . 2_555 2_555
C(4) Ru(1) Ru(1) C(2) -2.5(2) . 2_555 2_555
C(4) Ru(1) Ru(1) C(3) -7.0(5) . 2_555 2_555
C(4) Ru(1) Ru(1) C(4) -106.9(2) . 2_555 2_555
C(4) Ru(1) Ru(1) C(5) -76.58(19) . 2_555 2_555
C(4) Ru(1) Ru(1) S(1) -150.24(16) . 2_555 .
Ru(1) Ru(1) C(5) C(1) 90.54(18) 2_555 . .
Ru(1) Ru(1) C(5) C(4) -152.4(2) 2_555 . .
Ru(1) Ru(1) C(5) C(10) -33.5(3) 2_555 . .
C(5) Ru(1) Ru(1) Cl(1) 158.93(11) . 2_555 2_555
C(5) Ru(1) Ru(1) S(1) 73.66(11) . 2_555 2_555
C(5) Ru(1) Ru(1) C(1) -6.18(16) . 2_555 2_555
C(5) Ru(1) Ru(1) C(2) 27.86(17) . 2_555 2_555
C(5) Ru(1) Ru(1) C(3) 23.3(5) . 2_555 2_555
C(5) Ru(1) Ru(1) C(4) -76.58(19) . 2_555 2_555
C(5) Ru(1) Ru(1) C(5) -46.24(16) . 2_555 2_555
C(5) Ru(1) Ru(1) S(1) -119.90(11) . 2_555 .
Cl(1) Ru(1) S(1) Ru(1) -101.56(3) . . 2_555
Cl(1) Ru(1) S(1) C(11) 9.98(15) . . .
Cl(1) Ru(1) S(1) Ru(1) 104.05(2) . 2_555 2_555
Cl(1) Ru(1) S(1) C(11) -5.36(10) . 2_555 2_555
Cl(1) Ru(1) C(1) C(2) -15.3(2) . . .
Cl(1) Ru(1) C(1) C(5) 101.5(2) . . .
Cl(1) Ru(1) C(1) C(6) -134.4(3) . . .
Cl(1) Ru(1) C(2) C(1) 170.98(15) . . .
Cl(1) Ru(1) C(2) C(3) 53.0(2) . . .
Cl(1) Ru(1) C(2) C(7) -68.6(2) . . .
Cl(1) Ru(1) C(3) C(2) -131.0(2) . . .
Cl(1) Ru(1) C(3) C(4) 110.63(17) . . .
Cl(1) Ru(1) C(3) C(8) -10.0(3) . . .
Cl(1) Ru(1) C(4) C(3) -70.93(17) . . .
Cl(1) Ru(1) C(4) C(5) 173.2(2) . . .
Cl(1) Ru(1) C(4) C(9) 52.6(3) . . .
Cl(1) Ru(1) C(5) C(1) -126.86(16) . . .
Cl(1) Ru(1) C(5) C(4) -9.8(3) . . .
Cl(1) Ru(1) C(5) C(10) 109.1(2) . . .
S(1) Ru(1) S(1) Ru(1) 10.99(2) . 2_555 2_555
S(1) Ru(1) S(1) C(11) -98.43(10) . 2_555 2_555
S(1) Ru(1) S(1) Ru(1) -10.99(2) 2_555 . 2_555
S(1) Ru(1) S(1) C(11) 100.55(14) 2_555 . .
S(1) Ru(1) C(1) C(2) 86.71(17) . . .
S(1) Ru(1) C(1) C(5) -156.56(16) . . .
S(1) Ru(1) C(1) C(6) -32.4(4) . . .
C(1) Ru(1) S(1) Ru(1) 111.79(9) . . 2_555
C(1) Ru(1) S(1) C(11) -136.67(17) . . .
S(1) Ru(1) C(2) C(1) -95.28(17) . . .
S(1) Ru(1) C(2) C(3) 146.75(19) . . .
S(1) Ru(1) C(2) C(7) 25.2(2) . . .
C(2) Ru(1) S(1) Ru(1) 148.86(8) . . 2_555
C(2) Ru(1) S(1) C(11) -99.60(16) . . .
S(1) Ru(1) C(3) C(2) -39.9(2) . . .
S(1) Ru(1) C(3) C(4) -158.27(15) . . .
S(1) Ru(1) C(3) C(8) 81.1(3) . . .
C(3) Ru(1) S(1) Ru(1) 171.31(8) . . 2_555
C(3) Ru(1) S(1) C(11) -77.15(17) . . .
S(1) Ru(1) C(4) C(3) 44.6(2) . . .
S(1) Ru(1) C(4) C(5) -71.3(3) . . .
S(1) Ru(1) C(4) C(9) 168.1(2) . . .
C(4) Ru(1) S(1) Ru(1) 141.67(18) . . 2_555
C(4) Ru(1) S(1) C(11) -106.8(2) . . .
S(1) Ru(1) C(5) C(1) 30.2(2) . . .
S(1) Ru(1) C(5) C(4) 147.2(2) . . .
S(1) Ru(1) C(5) C(10) -93.9(3) . . .
C(5) Ru(1) S(1) Ru(1) 94.01(13) . . 2_555
C(5) Ru(1) S(1) C(11) -154.45(19) . . .
S(1) Ru(1) C(1) C(2) -164.87(15) 2_555 . .
S(1) Ru(1) C(1) C(5) -48.14(18) 2_555 . .
S(1) Ru(1) C(1) C(6) 76.0(4) 2_555 . .
C(1) Ru(1) S(1) Ru(1) -92.45(8) . 2_555 2_555
C(1) Ru(1) S(1) C(11) 158.14(12) . 2_555 2_555
S(1) Ru(1) C(2) C(1) 32.2(2) 2_555 . .
S(1) Ru(1) C(2) C(3) -85.8(2) 2_555 . .
S(1) Ru(1) C(2) C(7) 152.6(2) 2_555 . .
C(2) Ru(1) S(1) Ru(1) -114.35(17) . 2_555 2_555
C(2) Ru(1) S(1) C(11) 136.23(19) . 2_555 2_555
S(1) Ru(1) C(3) C(2) 143.28(18) 2_555 . .
S(1) Ru(1) C(3) C(4) 24.9(2) 2_555 . .
S(1) Ru(1) C(3) C(8) -95.7(3) 2_555 . .
C(3) Ru(1) S(1) Ru(1) -171.80(10) . 2_555 2_555
C(3) Ru(1) S(1) C(11) 78.79(14) . 2_555 2_555
S(1) Ru(1) C(4) C(3) -162.45(16) 2_555 . .
S(1) Ru(1) C(4) C(5) 81.6(2) 2_555 . .
S(1) Ru(1) C(4) C(9) -38.9(3) 2_555 . .
C(4) Ru(1) S(1) Ru(1) -156.86(7) . 2_555 2_555
C(4) Ru(1) S(1) C(11) 93.73(12) . 2_555 2_555
S(1) Ru(1) C(5) C(1) 139.99(16) 2_555 . .
S(1) Ru(1) C(5) C(4) -103.0(2) 2_555 . .
S(1) Ru(1) C(5) C(10) 15.9(2) 2_555 . .
C(5) Ru(1) S(1) Ru(1) -119.29(7) . 2_555 2_555
C(5) Ru(1) S(1) C(11) 131.30(12) . 2_555 2_555
C(1) Ru(1) C(2) C(3) -118.0(2) . . .
C(1) Ru(1) C(2) C(7) 120.5(3) . . .
C(2) Ru(1) C(1) C(5) 116.7(2) . . .
C(2) Ru(1) C(1) C(6) -119.1(4) . . .
C(1) Ru(1) C(3) C(2) 37.2(2) . . .
C(1) Ru(1) C(3) C(4) -81.2(2) . . .
C(1) Ru(1) C(3) C(8) 158.2(4) . . .
C(3) Ru(1) C(1) C(2) -36.62(19) . . .
C(3) Ru(1) C(1) C(5) 80.1(2) . . .
C(3) Ru(1) C(1) C(6) -155.7(4) . . .
C(1) Ru(1) C(4) C(3) 78.5(2) . . .
C(1) Ru(1) C(4) C(5) -37.4(2) . . .
C(1) Ru(1) C(4) C(9) -157.9(3) . . .
C(4) Ru(1) C(1) C(2) -78.7(2) . . .
C(4) Ru(1) C(1) C(5) 38.08(19) . . .
C(4) Ru(1) C(1) C(6) 162.3(4) . . .
C(1) Ru(1) C(5) C(4) 117.0(3) . . .
C(1) Ru(1) C(5) C(10) -124.1(3) . . .
C(5) Ru(1) C(1) C(2) -116.7(2) . . .
C(5) Ru(1) C(1) C(6) 124.2(4) . . .
C(2) Ru(1) C(3) C(4) -118.4(2) . . .
C(2) Ru(1) C(3) C(8) 121.0(4) . . .
C(3) Ru(1) C(2) C(1) 118.0(2) . . .
C(3) Ru(1) C(2) C(7) -121.6(3) . . .
C(2) Ru(1) C(4) C(3) 36.42(18) . . .
C(2) Ru(1) C(4) C(5) -79.5(2) . . .
C(2) Ru(1) C(4) C(9) 159.9(3) . . .
C(4) Ru(1) C(2) C(1) 81.0(2) . . .
C(4) Ru(1) C(2) C(3) -36.92(19) . . .
C(4) Ru(1) C(2) C(7) -158.5(3) . . .
C(2) Ru(1) C(5) C(1) -37.65(17) . . .
C(2) Ru(1) C(5) C(4) 79.4(2) . . .
C(2) Ru(1) C(5) C(10) -161.7(3) . . .
C(5) Ru(1) C(2) C(1) 37.77(17) . . .
C(5) Ru(1) C(2) C(3) -80.2(2) . . .
C(5) Ru(1) C(2) C(7) 158.2(3) . . .
C(3) Ru(1) C(4) C(5) -115.9(3) . . .
C(3) Ru(1) C(4) C(9) 123.5(3) . . .
C(4) Ru(1) C(3) C(2) 118.4(2) . . .
C(4) Ru(1) C(3) C(8) -120.6(4) . . .
C(3) Ru(1) C(5) C(1) -79.2(2) . . .
C(3) Ru(1) C(5) C(4) 37.8(2) . . .
C(3) Ru(1) C(5) C(10) 156.7(3) . . .
C(5) Ru(1) C(3) C(2) 79.6(2) . . .
C(5) Ru(1) C(3) C(4) -38.76(18) . . .
C(5) Ru(1) C(3) C(8) -159.4(4) . . .
C(4) Ru(1) C(5) C(1) -117.0(3) . . .
C(4) Ru(1) C(5) C(10) 118.9(4) . . .
C(5) Ru(1) C(4) C(3) 115.9(3) . . .
C(5) Ru(1) C(4) C(9) -120.6(4) . . .
Ru(1) S(1) C(11) C(12) 71.7(2) . . .
Ru(1) S(1) C(11) C(13) -167.3(2) . . .
Ru(1) S(1) C(11) C(12) 156.1(2) 2_555 . .
Ru(1) S(1) C(11) C(13) -82.8(3) 2_555 . .
Ru(1) C(1) C(2) C(3) 62.2(2) . . .
Ru(1) C(1) C(2) C(7) -125.5(2) . . .
Ru(1) C(1) C(5) C(4) -62.36(19) . . .
Ru(1) C(1) C(5) C(10) 127.1(3) . . .
C(2) C(1) C(5) Ru(1) 62.89(19) . . .
C(2) C(1) C(5) C(4) 0.5(3) . . .
C(2) C(1) C(5) C(10) -170.0(2) . . .
C(5) C(1) C(2) Ru(1) -61.7(2) . . .
C(5) C(1) C(2) C(3) 0.5(3) . . .
C(5) C(1) C(2) C(7) 172.8(2) . . .
C(6) C(1) C(2) Ru(1) 128.1(2) . . .
C(6) C(1) C(2) C(3) -169.7(2) . . .
C(6) C(1) C(2) C(7) 2.7(4) . . .
C(6) C(1) C(5) Ru(1) -127.6(3) . . .
C(6) C(1) C(5) C(4) 170.0(2) . . .
C(6) C(1) C(5) C(10) -0.5(5) . . .
Ru(1) C(2) C(3) C(4) 60.3(2) . . .
Ru(1) C(2) C(3) C(8) -122.6(2) . . .
C(1) C(2) C(3) Ru(1) -61.6(2) . . .
C(1) C(2) C(3) C(4) -1.3(3) . . .
C(1) C(2) C(3) C(8) 175.8(2) . . .
C(7) C(2) C(3) Ru(1) 126.1(3) . . .
C(7) C(2) C(3) C(4) -173.6(2) . . .
C(7) C(2) C(3) C(8) 3.5(4) . . .
Ru(1) C(3) C(4) C(5) 63.26(18) . . .
Ru(1) C(3) C(4) C(9) -125.7(3) . . .
C(2) C(3) C(4) Ru(1) -61.6(2) . . .
C(2) C(3) C(4) C(5) 1.6(3) . . .
C(2) C(3) C(4) C(9) 172.6(2) . . .
C(8) C(3) C(4) Ru(1) 121.3(3) . . .
C(8) C(3) C(4) C(5) -175.4(2) . . .
C(8) C(3) C(4) C(9) -4.4(5) . . .
Ru(1) C(4) C(5) C(1) 63.4(2) . . .
Ru(1) C(4) C(5) C(10) -125.7(3) . . .
C(3) C(4) C(5) Ru(1) -64.70(19) . . .
C(3) C(4) C(5) C(1) -1.3(3) . . .
C(3) C(4) C(5) C(10) 169.6(2) . . .
C(9) C(4) C(5) Ru(1) 124.1(3) . . .
C(9) C(4) C(5) C(1) -172.5(3) . . .
C(9) C(4) C(5) C(10) -1.6(5) . . .
